data_4118160
loop_
_publ_author_name
'Andreas Berkefeld'
'Warren E. Piers'
'Masood Parvez'
'Ludovic Castro'
'Laurent Maron'
'Odile Eisenstein'

_publ_contact_author
;
    Masood Parvez
    Department of Chemistry
    University of Calgary
    2500 University Drive N.W.
    Calgary, Alberta, Canada T2N 1N4  
;
_publ_contact_author_email ' parvez@ucalgary.ca '
_publ_contact_author_fax ' (403)289-9488 '
_publ_contact_author_phone ' (403)220-5348 '
_publ_section_title
;
 Carbon Monoxide Activation via O-Bound CO Using
 Decamethylscandocinium-Hydridoborate Ion Pairs
;
_journal_name_full 'Journal of the American Chemical Society'
_journal_page_first 10843
_journal_page_last 10851
_journal_paper_doi 10.1021/ja300591v
_journal_volume 134
_journal_year 2012
_chemical_formula_moiety 'C39 H31 B F15 O Sc'
_chemical_formula_sum 'C39 H31 B F15 O Sc'
_chemical_formula_weight 856.41
_chemical_name_systematic
;
 ?
;
_space_group_IT_number 2
_symmetry_cell_setting triclinic
_symmetry_space_group_name_Hall '-P 1'
_symmetry_space_group_name_H-M 'P -1'
_atom_sites_solution_hydrogens geom
_atom_sites_solution_primary direct
_atom_sites_solution_secondary difmap
_audit_creation_method SHELXL-97
_cell_angle_alpha 100.107(3)
_cell_angle_beta 99.133(2)
_cell_angle_gamma 106.462(2)
_cell_formula_units_Z 2
_cell_length_a 10.6944(5)
_cell_length_b 12.3689(5)
_cell_length_c 14.7440(7)
_cell_measurement_reflns_used 6063
_cell_measurement_temperature 123(2)
_cell_measurement_theta_max 26.0
_cell_measurement_theta_min 1.0
_cell_volume 1795.89(14)
_computing_cell_refinement 'HKL DENZO (Otwinowski & Minor, 1997)'
_computing_data_collection 'COLLECT (Hooft, 1998)'
_computing_data_reduction 'SCALEPACK (Otwinowski & Minor, 1997)'
_computing_molecular_graphics 'ORTEP-3 (Farrugia, 1997)'
_computing_publication_material 'SHELXL-97 (Sheldrick, 2008)'
_computing_structure_refinement 'SHELXL-97 (Sheldrick, 2008)'
_computing_structure_solution 'SIR92 (Altomare et al., 1991)'
_diffrn_ambient_temperature 123(2)
_diffrn_measured_fraction_theta_full 0.980
_diffrn_measured_fraction_theta_max 0.980
_diffrn_measurement_device_type 'Nonius APEX2 CCD'
_diffrn_measurement_method ' \w and \f scans '
_diffrn_radiation_monochromator graphite
_diffrn_radiation_source 'fine-focus sealed tube'
_diffrn_radiation_type MoK\a
_diffrn_radiation_wavelength 0.71073
_diffrn_reflns_av_R_equivalents 0.0790
_diffrn_reflns_av_sigmaI/netI 0.0998
_diffrn_reflns_limit_h_max 12
_diffrn_reflns_limit_h_min -12
_diffrn_reflns_limit_k_max 14
_diffrn_reflns_limit_k_min -14
_diffrn_reflns_limit_l_max 17
_diffrn_reflns_limit_l_min -17
_diffrn_reflns_number 11218
_diffrn_reflns_theta_full 25.00
_diffrn_reflns_theta_max 25.00
_diffrn_reflns_theta_min 1.44
_diffrn_standards_number 0
_exptl_absorpt_coefficient_mu 0.316
_exptl_absorpt_correction_T_max 0.9937
_exptl_absorpt_correction_T_min 0.9630
_exptl_absorpt_correction_type multi-scan
_exptl_absorpt_process_details 'SORTAV: (Blessing, 1997)'
_exptl_crystal_colour 'Pale yellow'
_exptl_crystal_density_diffrn 1.584
_exptl_crystal_description Prism
_exptl_crystal_F_000 868
_exptl_crystal_size_max 0.12
_exptl_crystal_size_mid 0.06
_exptl_crystal_size_min 0.02
_refine_diff_density_max 0.484
_refine_diff_density_min -0.416
_refine_diff_density_rms 0.103
_refine_ls_extinction_method none
_refine_ls_goodness_of_fit_ref 1.141
_refine_ls_hydrogen_treatment constr
_refine_ls_matrix_type full
_refine_ls_number_parameters 522
_refine_ls_number_reflns 6206
_refine_ls_number_restraints 0
_refine_ls_restrained_S_all 1.141
_refine_ls_R_factor_all 0.1422
_refine_ls_R_factor_gt 0.0900
_refine_ls_shift/su_max 0.001
_refine_ls_shift/su_mean 0.000
_refine_ls_structure_factor_coef Fsqd
_refine_ls_weighting_details 'calc w=1/[\s^2^(Fo^2^)+11.0120P] where P=(Fo^2^+2Fc^2^)/3'
_refine_ls_weighting_scheme calc
_refine_ls_wR_factor_gt 0.1517
_refine_ls_wR_factor_ref 0.1831
_reflns_number_gt 4072
_reflns_number_total 6206
_reflns_threshold_expression >2sigma(I)
_cod_data_source_file ja300591v_si_002.cif
_cod_data_source_block Compound_I
_cod_database_code 4118160

loop_
_symmetry_equiv_pos_as_xyz
'x, y, z'
'-x, -y, -z'

loop_
_atom_site_label
_atom_site_type_symbol
_atom_site_fract_x
_atom_site_fract_y
_atom_site_fract_z
_atom_site_U_iso_or_equiv
_atom_site_adp_type
_atom_site_occupancy
_atom_site_symmetry_multiplicity
_atom_site_calc_flag
_atom_site_refinement_flags
Sc1 Sc 0.69535(12) 0.46328(10) 0.75910(8) 0.0198(3) Uani 1 1 d .
F1 F 0.8207(3) 0.3686(3) 0.6816(2) 0.0245(8) Uani 1 1 d .
F2 F 1.0182(4) 0.3340(3) 0.6044(3) 0.0385(10) Uani 1 1 d .
F3 F 1.0001(4) 0.1193(3) 0.5089(3) 0.0390(10) Uani 1 1 d .
F4 F 0.7752(4) -0.0628(3) 0.4922(3) 0.0381(10) Uani 1 1 d .
F5 F 0.5780(3) -0.0320(3) 0.5745(3) 0.0302(9) Uani 1 1 d .
F6 F 0.7446(4) 0.0406(3) 0.7662(3) 0.0318(9) Uani 1 1 d .
F7 F 0.8610(4) -0.0197(3) 0.9132(3) 0.0392(10) Uani 1 1 d .
F8 F 0.7885(4) 0.0166(3) 1.0808(3) 0.0392(10) Uani 1 1 d .
F9 F 0.6035(4) 0.1263(3) 1.1016(3) 0.0406(10) Uani 1 1 d .
F10 F 0.4820(3) 0.1845(3) 0.9550(3) 0.0296(9) Uani 1 1 d .
F11 F 0.3768(4) -0.0727(3) 0.6932(3) 0.0336(9) Uani 1 1 d .
F12 F 0.1108(4) -0.1649(3) 0.6648(3) 0.0428(11) Uani 1 1 d .
F13 F -0.0397(4) -0.0273(4) 0.7071(3) 0.0470(11) Uani 1 1 d .
F14 F 0.0818(4) 0.2037(4) 0.7845(3) 0.0469(11) Uani 1 1 d .
F15 F 0.3487(4) 0.2957(3) 0.8184(3) 0.0336(9) Uani 1 1 d .
O1 O 0.5971(4) 0.2797(3) 0.7510(3) 0.0205(9) Uani 1 1 d .
C1 C 0.7607(6) 0.4944(5) 0.9311(4) 0.0212(14) Uani 1 1 d .
C2 C 0.8575(6) 0.4533(5) 0.8959(4) 0.0216(14) Uani 1 1 d .
C3 C 0.9320(6) 0.5368(5) 0.8541(4) 0.0221(14) Uani 1 1 d .
C4 C 0.8847(6) 0.6330(5) 0.8671(4) 0.0233(14) Uani 1 1 d .
C5 C 0.7788(6) 0.6065(5) 0.9140(4) 0.0223(14) Uani 1 1 d .
C6 C 0.6625(6) 0.4398(6) 0.9856(4) 0.0273(15) Uani 1 1 d .
H6A H 0.6677 0.4970 1.0424 0.033 Uiso 1 1 calc R
H6B H 0.6839 0.3736 1.0038 0.033 Uiso 1 1 calc R
H6C H 0.5718 0.4134 0.9460 0.033 Uiso 1 1 calc R
C7 C 0.8905(6) 0.3438(5) 0.9079(4) 0.0241(14) Uani 1 1 d .
H7A H 0.9851 0.3646 0.9386 0.029 Uiso 1 1 calc R
H7B H 0.8726 0.2915 0.8458 0.029 Uiso 1 1 calc R
H7C H 0.8349 0.3051 0.9470 0.029 Uiso 1 1 calc R
C8 C 1.0534(6) 0.5330(6) 0.8157(5) 0.0298(16) Uani 1 1 d .
H8A H 1.1336 0.5887 0.8595 0.036 Uiso 1 1 calc R
H8B H 1.0451 0.5530 0.7541 0.036 Uiso 1 1 calc R
H8C H 1.0604 0.4548 0.8086 0.036 Uiso 1 1 calc R
C9 C 0.9613(7) 0.7486(5) 0.8514(5) 0.0329(17) Uani 1 1 d .
H9A H 1.0537 0.7732 0.8877 0.039 Uiso 1 1 calc R
H9B H 0.9190 0.8064 0.8722 0.039 Uiso 1 1 calc R
H9C H 0.9609 0.7413 0.7841 0.039 Uiso 1 1 calc R
C10 C 0.7117(7) 0.6898(6) 0.9561(5) 0.0322(16) Uani 1 1 d .
H10A H 0.7410 0.7100 1.0250 0.039 Uiso 1 1 calc R
H10B H 0.6145 0.6530 0.9382 0.039 Uiso 1 1 calc R
H10C H 0.7361 0.7603 0.9321 0.039 Uiso 1 1 calc R
C11 C 0.6938(6) 0.5616(6) 0.6275(5) 0.0296(16) Uani 1 1 d .
C12 C 0.6040(7) 0.4467(5) 0.5888(4) 0.0275(15) Uani 1 1 d .
C13 C 0.4937(6) 0.4328(5) 0.6324(5) 0.0255(15) Uani 1 1 d .
C14 C 0.5150(7) 0.5380(5) 0.6977(5) 0.0266(15) Uani 1 1 d .
C15 C 0.6338(6) 0.6191(5) 0.6921(4) 0.0254(15) Uani 1 1 d .
C16 C 0.8203(6) 0.6139(7) 0.5960(5) 0.0395(19) Uani 1 1 d .
H16A H 0.8639 0.6940 0.6327 0.059 Uiso 0.50 1 calc PR
H16B H 0.7984 0.6133 0.5288 0.059 Uiso 0.50 1 calc PR
H16C H 0.8808 0.5685 0.6061 0.059 Uiso 0.50 1 calc PR
H16D H 0.8315 0.5566 0.5457 0.059 Uiso 0.50 1 calc PR
H16E H 0.8970 0.6373 0.6496 0.059 Uiso 0.50 1 calc PR
H16F H 0.8146 0.6820 0.5723 0.059 Uiso 0.50 1 calc PR
C17 C 0.6165(7) 0.3635(6) 0.5059(5) 0.0338(17) Uani 1 1 d .
H17A H 0.5760 0.3790 0.4471 0.041 Uiso 1 1 calc R
H17B H 0.5704 0.2839 0.5086 0.041 Uiso 1 1 calc R
H17C H 0.7112 0.3736 0.5078 0.041 Uiso 1 1 calc R
C18 C 0.3675(6) 0.3309(6) 0.6040(5) 0.0321(17) Uani 1 1 d .
H18A H 0.3071 0.3426 0.6454 0.048 Uiso 0.50 1 calc PR
H18B H 0.3892 0.2601 0.6094 0.048 Uiso 0.50 1 calc PR
H18C H 0.3239 0.3234 0.5384 0.048 Uiso 0.50 1 calc PR
H18D H 0.3730 0.2748 0.5501 0.048 Uiso 0.50 1 calc PR
H18E H 0.2909 0.3574 0.5861 0.048 Uiso 0.50 1 calc PR
H18F H 0.3562 0.2940 0.6571 0.048 Uiso 0.50 1 calc PR
C19 C 0.4124(7) 0.5633(6) 0.7506(5) 0.0363(17) Uani 1 1 d .
H19A H 0.3354 0.5650 0.7056 0.044 Uiso 1 1 calc R
H19B H 0.4523 0.6387 0.7957 0.044 Uiso 1 1 calc R
H19C H 0.3832 0.5027 0.7846 0.044 Uiso 1 1 calc R
C20 C 0.6718(8) 0.7476(6) 0.7276(5) 0.0415(19) Uani 1 1 d .
H20A H 0.6117 0.7774 0.6892 0.050 Uiso 1 1 calc R
H20B H 0.7641 0.7842 0.7233 0.050 Uiso 1 1 calc R
H20C H 0.6644 0.7653 0.7936 0.050 Uiso 1 1 calc R
C21 C 0.5757(6) 0.1793(5) 0.6725(4) 0.0199(13) Uani 1 1 d .
H21 H 0.4967 0.1682 0.6212 0.024 Uiso 1 1 calc R
C22 C 0.6939(6) 0.1684(5) 0.6344(4) 0.0212(14) Uani 1 1 d .
C23 C 0.8076(6) 0.2571(5) 0.6382(4) 0.0198(14) Uani 1 1 d .
C24 C 0.9099(6) 0.2431(5) 0.5981(5) 0.0267(15) Uani 1 1 d .
C25 C 0.9004(6) 0.1343(6) 0.5478(4) 0.0234(14) Uani 1 1 d .
C26 C 0.7882(6) 0.0431(5) 0.5406(4) 0.0249(15) Uani 1 1 d .
C27 C 0.6864(6) 0.0597(5) 0.5823(4) 0.0237(14) Uani 1 1 d .
C28 C 0.6095(6) 0.1192(5) 0.8524(4) 0.0208(14) Uani 1 1 d .
C29 C 0.7041(6) 0.0643(5) 0.8472(4) 0.0222(14) Uani 1 1 d .
C30 C 0.7658(7) 0.0304(5) 0.9226(5) 0.0262(15) Uani 1 1 d .
C31 C 0.7318(7) 0.0492(5) 1.0076(5) 0.0292(16) Uani 1 1 d .
C32 C 0.6382(7) 0.1045(6) 1.0178(4) 0.0304(16) Uani 1 1 d .
C33 C 0.5776(6) 0.1353(5) 0.9412(5) 0.0255(15) Uani 1 1 d .
C34 C 0.3739(6) 0.1162(5) 0.7569(4) 0.0210(14) Uani 1 1 d .
C35 C 0.3063(6) -0.0006(6) 0.7174(4) 0.0266(15) Uani 1 1 d .
C36 C 0.1698(6) -0.0502(6) 0.7012(4) 0.0290(16) Uani 1 1 d .
C37 C 0.0939(6) 0.0188(6) 0.7228(5) 0.0322(17) Uani 1 1 d .
C38 C 0.1550(7) 0.1350(6) 0.7617(5) 0.0310(16) Uani 1 1 d .
C39 C 0.2930(7) 0.1806(6) 0.7786(5) 0.0280(15) Uani 1 1 d .
B1 B 0.5348(7) 0.1595(6) 0.7667(5) 0.0203(15) Uani 1 1 d .

loop_
_atom_site_aniso_label
_atom_site_aniso_U_11
_atom_site_aniso_U_22
_atom_site_aniso_U_33
_atom_site_aniso_U_23
_atom_site_aniso_U_13
_atom_site_aniso_U_12
Sc1 0.0203(6) 0.0193(6) 0.0186(6) 0.0048(5) 0.0017(5) 0.0058(5)
F1 0.024(2) 0.0209(19) 0.027(2) 0.0029(16) 0.0073(16) 0.0055(15)
F2 0.027(2) 0.040(2) 0.046(3) 0.007(2) 0.0127(19) 0.0060(18)
F3 0.033(2) 0.038(2) 0.050(3) 0.005(2) 0.021(2) 0.0157(19)
F4 0.038(2) 0.030(2) 0.043(2) -0.0020(19) 0.007(2) 0.0134(18)
F5 0.026(2) 0.0212(19) 0.037(2) 0.0027(17) 0.0066(17) -0.0006(16)
F6 0.039(2) 0.037(2) 0.029(2) 0.0112(18) 0.0108(18) 0.0221(18)
F7 0.046(3) 0.032(2) 0.042(3) 0.0107(19) -0.002(2) 0.021(2)
F8 0.046(3) 0.033(2) 0.029(2) 0.0171(18) -0.0091(19) 0.0009(19)
F9 0.046(3) 0.046(3) 0.023(2) 0.0105(19) 0.0080(19) 0.002(2)
F10 0.027(2) 0.034(2) 0.030(2) 0.0074(17) 0.0087(17) 0.0098(17)
F11 0.036(2) 0.025(2) 0.039(2) 0.0049(17) 0.0127(19) 0.0076(17)
F12 0.030(2) 0.037(2) 0.048(3) 0.007(2) 0.005(2) -0.0062(19)
F13 0.017(2) 0.068(3) 0.053(3) 0.023(2) 0.0030(19) 0.005(2)
F14 0.036(2) 0.067(3) 0.053(3) 0.019(2) 0.017(2) 0.034(2)
F15 0.038(2) 0.031(2) 0.036(2) 0.0067(18) 0.0105(19) 0.0165(18)
O1 0.019(2) 0.021(2) 0.020(2) 0.0054(18) 0.0074(18) 0.0037(18)
C1 0.020(3) 0.023(3) 0.018(3) 0.004(3) 0.003(3) 0.003(3)
C2 0.024(3) 0.022(3) 0.016(3) 0.001(3) -0.004(3) 0.009(3)
C3 0.015(3) 0.020(3) 0.022(3) -0.004(3) -0.004(3) 0.000(3)
C4 0.025(4) 0.022(3) 0.019(3) 0.002(3) 0.001(3) 0.006(3)
C5 0.025(3) 0.015(3) 0.019(3) -0.002(3) -0.007(3) 0.003(3)
C6 0.027(4) 0.033(4) 0.022(4) 0.010(3) 0.004(3) 0.006(3)
C7 0.024(3) 0.025(3) 0.024(4) 0.009(3) -0.002(3) 0.009(3)
C8 0.017(3) 0.032(4) 0.034(4) 0.003(3) 0.000(3) 0.004(3)
C9 0.029(4) 0.025(4) 0.036(4) 0.004(3) -0.001(3) 0.003(3)
C10 0.039(4) 0.029(4) 0.026(4) 0.000(3) -0.001(3) 0.017(3)
C11 0.025(4) 0.027(4) 0.031(4) 0.019(3) -0.007(3) 0.000(3)
C12 0.038(4) 0.026(4) 0.014(3) 0.005(3) -0.005(3) 0.008(3)
C13 0.020(3) 0.023(4) 0.031(4) 0.013(3) -0.005(3) 0.005(3)
C14 0.033(4) 0.022(3) 0.028(4) 0.010(3) 0.000(3) 0.014(3)
C15 0.025(4) 0.022(3) 0.025(4) 0.010(3) -0.005(3) 0.005(3)
C16 0.023(4) 0.054(5) 0.042(5) 0.030(4) 0.002(3) 0.005(3)
C17 0.035(4) 0.042(4) 0.025(4) 0.013(3) 0.000(3) 0.013(3)
C18 0.022(4) 0.031(4) 0.042(4) 0.016(3) 0.002(3) 0.006(3)
C19 0.033(4) 0.043(4) 0.036(4) 0.009(3) 0.006(3) 0.018(3)
C20 0.049(5) 0.025(4) 0.048(5) 0.014(3) -0.002(4) 0.013(3)
C21 0.022(3) 0.023(3) 0.012(3) 0.002(3) 0.000(3) 0.006(3)
C22 0.020(3) 0.024(3) 0.020(3) 0.003(3) 0.005(3) 0.009(3)
C23 0.025(4) 0.013(3) 0.018(3) 0.000(3) 0.002(3) 0.005(3)
C24 0.025(4) 0.026(4) 0.028(4) 0.011(3) 0.009(3) 0.003(3)
C25 0.019(3) 0.035(4) 0.022(3) 0.006(3) 0.009(3) 0.015(3)
C26 0.027(4) 0.019(3) 0.026(4) 0.001(3) 0.001(3) 0.008(3)
C27 0.023(4) 0.026(4) 0.021(3) 0.004(3) 0.002(3) 0.007(3)
C28 0.020(3) 0.016(3) 0.025(4) 0.006(3) 0.005(3) 0.002(3)
C29 0.032(4) 0.015(3) 0.016(3) 0.000(3) 0.006(3) 0.004(3)
C30 0.031(4) 0.015(3) 0.030(4) 0.004(3) 0.001(3) 0.008(3)
C31 0.032(4) 0.019(3) 0.029(4) 0.007(3) -0.005(3) 0.001(3)
C32 0.035(4) 0.027(4) 0.016(4) 0.005(3) 0.001(3) -0.006(3)
C33 0.018(3) 0.015(3) 0.037(4) 0.004(3) 0.004(3) -0.001(3)
C34 0.022(3) 0.028(4) 0.013(3) 0.010(3) 0.004(3) 0.005(3)
C35 0.032(4) 0.029(4) 0.024(4) 0.009(3) 0.012(3) 0.013(3)
C36 0.024(4) 0.034(4) 0.018(3) 0.006(3) 0.003(3) -0.007(3)
C37 0.014(3) 0.050(5) 0.033(4) 0.018(4) 0.007(3) 0.006(3)
C38 0.024(4) 0.050(5) 0.028(4) 0.014(3) 0.008(3) 0.023(3)
C39 0.031(4) 0.031(4) 0.026(4) 0.009(3) 0.009(3) 0.012(3)
B1 0.022(4) 0.016(4) 0.020(4) 0.003(3) 0.002(3) 0.004(3)

loop_
_atom_type_symbol
_atom_type_description
_atom_type_scat_dispersion_real
_atom_type_scat_dispersion_imag
_atom_type_scat_source
C C 0.0033 0.0016 'International Tables Vol C Tables 4.2.6.8 and 6.1.1.4'
H H 0.0000 0.0000 'International Tables Vol C Tables 4.2.6.8 and 6.1.1.4'
F F 0.0171 0.0103 'International Tables Vol C Tables 4.2.6.8 and 6.1.1.4'
O O 0.0106 0.0060 'International Tables Vol C Tables 4.2.6.8 and 6.1.1.4'
Sc Sc 0.2519 0.3716 'International Tables Vol C Tables 4.2.6.8 and 6.1.1.4'
B B 0.0013 0.0007 'International Tables Vol C Tables 4.2.6.8 and 6.1.1.4'

loop_
_geom_angle_atom_site_label_1
_geom_angle_atom_site_label_2
_geom_angle_atom_site_label_3
_geom_angle
O1 Sc1 F1 75.65(13)
O1 Sc1 C1 88.86(18)
F1 Sc1 C1 112.11(17)
O1 Sc1 C11 126.83(19)
F1 Sc1 C11 84.41(19)
C1 Sc1 C11 144.1(2)
O1 Sc1 C14 105.61(19)
F1 Sc1 C14 131.15(18)
C1 Sc1 C14 116.7(2)
C11 Sc1 C14 55.1(2)
O1 Sc1 C2 85.09(17)
F1 Sc1 C2 79.39(17)
C1 Sc1 C2 33.1(2)
C11 Sc1 C2 138.9(2)
C14 Sc1 C2 149.0(2)
O1 Sc1 C5 120.81(18)
F1 Sc1 C5 125.67(17)
C1 Sc1 C5 33.36(19)
C11 Sc1 C5 111.0(2)
C14 Sc1 C5 96.3(2)
C2 Sc1 C5 54.38(19)
O1 Sc1 C12 93.56(18)
F1 Sc1 C12 76.49(18)
C1 Sc1 C12 171.4(2)
C11 Sc1 C12 33.4(2)
C14 Sc1 C12 54.7(2)
C2 Sc1 C12 155.4(2)
C5 Sc1 C12 141.4(2)
O1 Sc1 C13 82.23(18)
F1 Sc1 C13 103.32(18)
C1 Sc1 C13 140.0(2)
C11 Sc1 C13 55.0(2)
C14 Sc1 C13 32.9(2)
C2 Sc1 C13 165.9(2)
C5 Sc1 C13 128.7(2)
C12 Sc1 C13 32.8(2)
O1 Sc1 C15 135.93(18)
F1 Sc1 C15 117.47(18)
C1 Sc1 C15 118.6(2)
C11 Sc1 C15 33.3(2)
C14 Sc1 C15 32.7(2)
C2 Sc1 C15 136.9(2)
C5 Sc1 C15 87.0(2)
C12 Sc1 C15 54.7(2)
C13 Sc1 C15 54.3(2)
O1 Sc1 C3 112.82(18)
F1 Sc1 C3 71.47(17)
C1 Sc1 C3 54.9(2)
C11 Sc1 C3 106.2(2)
C14 Sc1 C3 139.9(2)
C2 Sc1 C3 32.8(2)
C5 Sc1 C3 54.3(2)
C12 Sc1 C3 130.8(2)
C13 Sc1 C3 161.2(2)
C15 Sc1 C3 111.2(2)
O1 Sc1 C4 138.76(18)
F1 Sc1 C4 98.91(17)
C1 Sc1 C4 54.7(2)
C11 Sc1 C4 92.3(2)
C14 Sc1 C4 107.9(2)
C2 Sc1 C4 54.01(19)
C5 Sc1 C4 32.6(2)
C12 Sc1 C4 125.4(2)
C13 Sc1 C4 137.5(2)
C15 Sc1 C4 83.4(2)
C3 Sc1 C4 32.52(19)
C23 F1 Sc1 137.2(3)
C21 O1 B1 62.6(4)
C21 O1 Sc1 128.2(3)
B1 O1 Sc1 168.6(4)
C2 C1 C5 107.3(5)
C2 C1 C6 128.8(6)
C5 C1 C6 123.7(6)
C2 C1 Sc1 74.9(3)
C5 C1 Sc1 74.8(3)
C6 C1 Sc1 120.5(4)
C1 C2 C3 108.8(5)
C1 C2 C7 127.4(6)
C3 C2 C7 123.6(6)
C1 C2 Sc1 72.1(3)
C3 C2 Sc1 74.6(3)
C7 C2 Sc1 124.3(4)
C2 C3 C4 107.7(5)
C2 C3 C8 126.4(6)
C4 C3 C8 125.3(6)
C2 C3 Sc1 72.6(3)
C4 C3 Sc1 74.6(3)
C8 C3 Sc1 125.4(4)
C5 C4 C3 107.8(5)
C5 C4 C9 129.0(6)
C3 C4 C9 121.9(6)
C5 C4 Sc1 71.8(3)
C3 C4 Sc1 72.8(3)
C9 C4 Sc1 131.5(4)
C4 C5 C1 108.5(5)
C4 C5 C10 126.5(6)
C1 C5 C10 124.2(6)
C4 C5 Sc1 75.6(4)
C1 C5 Sc1 71.9(3)
C10 C5 Sc1 126.9(4)
C1 C6 H6A 109.5
C1 C6 H6B 109.5
H6A C6 H6B 109.5
C1 C6 H6C 109.5
H6A C6 H6C 109.5
H6B C6 H6C 109.5
C2 C7 H7A 109.5
C2 C7 H7B 109.5
H7A C7 H7B 109.5
C2 C7 H7C 109.5
H7A C7 H7C 109.5
H7B C7 H7C 109.5
C3 C8 H8A 109.5
C3 C8 H8B 109.5
H8A C8 H8B 109.5
C3 C8 H8C 109.5
H8A C8 H8C 109.5
H8B C8 H8C 109.5
C4 C9 H9A 109.5
C4 C9 H9B 109.5
H9A C9 H9B 109.5
C4 C9 H9C 109.5
H9A C9 H9C 109.5
H9B C9 H9C 109.5
C5 C10 H10A 109.5
C5 C10 H10B 109.5
H10A C10 H10B 109.5
C5 C10 H10C 109.5
H10A C10 H10C 109.5
H10B C10 H10C 109.5
C12 C11 C15 107.3(6)
C12 C11 C16 124.9(7)
C15 C11 C16 127.4(6)
C12 C11 Sc1 74.5(3)
C15 C11 Sc1 75.1(3)
C16 C11 Sc1 121.4(4)
C13 C12 C11 108.0(6)
C13 C12 C17 126.6(6)
C11 C12 C17 124.8(6)
C13 C12 Sc1 74.1(4)
C11 C12 Sc1 72.1(3)
C17 C12 Sc1 126.7(4)
C14 C13 C12 107.8(6)
C14 C13 C18 125.9(6)
C12 C13 C18 125.8(6)
C14 C13 Sc1 72.4(3)
C12 C13 Sc1 73.1(3)
C18 C13 Sc1 127.1(4)
C15 C14 C13 108.8(6)
C15 C14 C19 126.1(6)
C13 C14 C19 124.2(6)
C15 C14 Sc1 74.9(4)
C13 C14 Sc1 74.7(3)
C19 C14 Sc1 125.2(4)
C14 C15 C11 107.8(6)
C14 C15 C20 125.2(6)
C11 C15 C20 125.3(6)
C14 C15 Sc1 72.4(3)
C11 C15 Sc1 71.6(3)
C20 C15 Sc1 133.1(4)
C11 C16 H16A 109.5
C11 C16 H16B 109.5
H16A C16 H16B 109.5
C11 C16 H16C 109.5
H16A C16 H16C 109.5
H16B C16 H16C 109.5
C11 C16 H16D 109.5
H16A C16 H16D 141.1
H16B C16 H16D 56.3
H16C C16 H16D 56.3
C11 C16 H16E 109.5
H16A C16 H16E 56.3
H16B C16 H16E 141.1
H16C C16 H16E 56.3
H16D C16 H16E 109.5
C11 C16 H16F 109.5
H16A C16 H16F 56.3
H16B C16 H16F 56.3
H16C C16 H16F 141.1
H16D C16 H16F 109.5
H16E C16 H16F 109.5
C12 C17 H17A 109.5
C12 C17 H17B 109.5
H17A C17 H17B 109.5
C12 C17 H17C 109.5
H17A C17 H17C 109.5
H17B C17 H17C 109.5
C13 C18 H18A 109.5
C13 C18 H18B 109.5
H18A C18 H18B 109.5
C13 C18 H18C 109.5
H18A C18 H18C 109.5
H18B C18 H18C 109.5
C13 C18 H18D 109.5
H18A C18 H18D 141.1
H18B C18 H18D 56.3
H18C C18 H18D 56.3
C13 C18 H18E 109.5
H18A C18 H18E 56.3
H18B C18 H18E 141.1
H18C C18 H18E 56.3
H18D C18 H18E 109.5
C13 C18 H18F 109.5
H18A C18 H18F 56.3
H18B C18 H18F 56.3
H18C C18 H18F 141.1
H18D C18 H18F 109.5
H18E C18 H18F 109.5
C14 C19 H19A 109.5
C14 C19 H19B 109.5
H19A C19 H19B 109.5
C14 C19 H19C 109.5
H19A C19 H19C 109.5
H19B C19 H19C 109.5
C15 C20 H20A 109.5
C15 C20 H20B 109.5
H20A C20 H20B 109.5
C15 C20 H20C 109.5
H20A C20 H20C 109.5
H20B C20 H20C 109.5
O1 C21 C22 117.7(5)
O1 C21 B1 60.1(4)
C22 C21 B1 131.3(5)
O1 C21 H21 112.2
C22 C21 H21 112.2
B1 C21 H21 112.2
C23 C22 C27 115.2(5)
C23 C22 C21 126.4(5)
C27 C22 C21 118.2(5)
C24 C23 F1 116.0(5)
C24 C23 C22 124.1(6)
F1 C23 C22 119.9(5)
F2 C24 C23 120.9(6)
F2 C24 C25 119.6(6)
C23 C24 C25 119.5(6)
F3 C25 C26 121.0(6)
F3 C25 C24 120.1(6)
C26 C25 C24 118.8(6)
F4 C26 C25 120.5(6)
F4 C26 C27 119.0(6)
C25 C26 C27 120.4(6)
F5 C27 C26 118.9(5)
F5 C27 C22 119.1(5)
C26 C27 C22 122.0(6)
C29 C28 C33 113.3(5)
C29 C28 B1 125.7(6)
C33 C28 B1 120.9(5)
F6 C29 C28 120.8(5)
F6 C29 C30 115.1(5)
C28 C29 C30 124.1(6)
F7 C30 C31 119.0(6)
F7 C30 C29 120.9(6)
C31 C30 C29 120.1(6)
F8 C31 C30 121.3(6)
F8 C31 C32 120.0(6)
C30 C31 C32 118.7(6)
F9 C32 C31 120.4(6)
F9 C32 C33 120.0(6)
C31 C32 C33 119.6(6)
F10 C33 C32 116.5(6)
F10 C33 C28 119.4(5)
C32 C33 C28 124.1(6)
C39 C34 C35 114.3(6)
C39 C34 B1 128.7(6)
C35 C34 B1 116.9(5)
F11 C35 C36 116.5(6)
F11 C35 C34 119.3(6)
C36 C35 C34 124.1(6)
F12 C36 C37 120.0(6)
F12 C36 C35 121.1(6)
C37 C36 C35 118.9(6)
F13 C37 C36 120.1(6)
F13 C37 C38 120.2(6)
C36 C37 C38 119.7(6)
F14 C38 C37 120.3(6)
F14 C38 C39 120.3(6)
C37 C38 C39 119.3(6)
F15 C39 C34 119.3(6)
F15 C39 C38 117.1(6)
C34 C39 C38 123.7(6)
O1 B1 C21 57.3(4)
O1 B1 C28 119.2(5)
C21 B1 C28 129.7(6)
O1 B1 C34 116.8(5)
C21 B1 C34 113.0(5)
C28 B1 C34 111.0(5)

loop_
_geom_bond_atom_site_label_1
_geom_bond_atom_site_label_2
_geom_bond_distance
Sc1 O1 2.187(4)
Sc1 F1 2.320(4)
Sc1 C1 2.451(6)
Sc1 C11 2.465(6)
Sc1 C14 2.479(6)
Sc1 C2 2.487(6)
Sc1 C5 2.488(6)
Sc1 C12 2.495(6)
Sc1 C13 2.509(6)
Sc1 C15 2.511(6)
Sc1 C3 2.514(6)
Sc1 C4 2.537(6)
F1 C23 1.372(6)
F2 C24 1.343(7)
F3 C25 1.330(7)
F4 C26 1.335(7)
F5 C27 1.345(7)
F6 C29 1.346(7)
F7 C30 1.346(7)
F8 C31 1.334(7)
F9 C32 1.351(7)
F10 C33 1.354(7)
F11 C35 1.359(7)
F12 C36 1.347(7)
F13 C37 1.345(7)
F14 C38 1.345(7)
F15 C39 1.357(7)
O1 C21 1.478(7)
O1 B1 1.522(8)
C1 C2 1.406(8)
C1 C5 1.418(8)
C1 C6 1.503(8)
C2 C3 1.412(8)
C2 C7 1.524(8)
C3 C4 1.414(8)
C3 C8 1.505(9)
C4 C5 1.410(9)
C4 C9 1.511(8)
C5 C10 1.515(8)
C6 H6A 0.9800
C6 H6B 0.9800
C6 H6C 0.9800
C7 H7A 0.9800
C7 H7B 0.9800
C7 H7C 0.9800
C8 H8A 0.9800
C8 H8B 0.9800
C8 H8C 0.9800
C9 H9A 0.9800
C9 H9B 0.9800
C9 H9C 0.9800
C10 H10A 0.9800
C10 H10B 0.9800
C10 H10C 0.9800
C11 C12 1.427(9)
C11 C15 1.427(9)
C11 C16 1.508(9)
C12 C13 1.414(9)
C12 C17 1.504(9)
C13 C14 1.413(9)
C13 C18 1.502(8)
C14 C15 1.403(9)
C14 C19 1.513(9)
C15 C20 1.497(9)
C16 H16A 0.9800
C16 H16B 0.9800
C16 H16C 0.9800
C16 H16D 0.9800
C16 H16E 0.9800
C16 H16F 0.9800
C17 H17A 0.9800
C17 H17B 0.9800
C17 H17C 0.9800
C18 H18A 0.9800
C18 H18B 0.9800
C18 H18C 0.9800
C18 H18D 0.9800
C18 H18E 0.9800
C18 H18F 0.9800
C19 H19A 0.9800
C19 H19B 0.9800
C19 H19C 0.9800
C20 H20A 0.9800
C20 H20B 0.9800
C20 H20C 0.9800
C21 C22 1.492(8)
C21 B1 1.559(9)
C21 H21 1.0000
C22 C23 1.373(8)
C22 C27 1.400(8)
C23 C24 1.362(9)
C24 C25 1.386(9)
C25 C26 1.369(9)
C26 C27 1.379(9)
C28 C29 1.374(8)
C28 C33 1.400(9)
C28 B1 1.616(9)
C29 C30 1.390(8)
C30 C31 1.360(9)
C31 C32 1.375(10)
C32 C33 1.377(9)
C34 C39 1.370(9)
C34 C35 1.389(9)
C34 B1 1.625(9)
C35 C36 1.377(9)
C36 C37 1.367(10)
C37 C38 1.372(10)
C38 C39 1.385(9)

loop_
_geom_torsion_atom_site_label_1
_geom_torsion_atom_site_label_2
_geom_torsion_atom_site_label_3
_geom_torsion_atom_site_label_4
_geom_torsion
O1 Sc1 F1 C23 14.0(5)
C1 Sc1 F1 C23 96.7(5)
C11 Sc1 F1 C23 -116.3(5)
C14 Sc1 F1 C23 -84.4(5)
C2 Sc1 F1 C23 101.6(5)
C5 Sc1 F1 C23 131.8(5)
C12 Sc1 F1 C23 -83.4(5)
C13 Sc1 F1 C23 -64.3(5)
C15 Sc1 F1 C23 -120.7(5)
C3 Sc1 F1 C23 134.5(5)
C4 Sc1 F1 C23 152.2(5)
F1 Sc1 O1 C21 -38.0(4)
C1 Sc1 O1 C21 -151.2(4)
C11 Sc1 O1 C21 33.5(5)
C14 Sc1 O1 C21 91.3(4)
C2 Sc1 O1 C21 -118.3(4)
C5 Sc1 O1 C21 -161.2(4)
C12 Sc1 O1 C21 37.1(4)
C13 Sc1 O1 C21 68.0(4)
C15 Sc1 O1 C21 76.9(5)
C3 Sc1 O1 C21 -100.4(4)
C4 Sc1 O1 C21 -125.2(4)
F1 Sc1 O1 B1 121.2(19)
C1 Sc1 O1 B1 8.0(19)
C11 Sc1 O1 B1 -167.3(18)
C14 Sc1 O1 B1 -109.5(18)
C2 Sc1 O1 B1 40.9(18)
C5 Sc1 O1 B1 -2.1(19)
C12 Sc1 O1 B1 -163.7(18)
C13 Sc1 O1 B1 -132.8(19)
C15 Sc1 O1 B1 -124.0(18)
C3 Sc1 O1 B1 58.8(19)
C4 Sc1 O1 B1 34.0(19)
O1 Sc1 C1 C2 82.7(3)
F1 Sc1 C1 C2 8.7(4)
C11 Sc1 C1 C2 -103.7(5)
C14 Sc1 C1 C2 -170.3(3)
C5 Sc1 C1 C2 -113.1(5)
C13 Sc1 C1 C2 159.2(3)
C15 Sc1 C1 C2 -133.4(4)
C3 Sc1 C1 C2 -36.5(3)
C4 Sc1 C1 C2 -76.5(4)
O1 Sc1 C1 C5 -164.2(4)
F1 Sc1 C1 C5 121.8(3)
C11 Sc1 C1 C5 9.4(6)
C14 Sc1 C1 C5 -57.2(4)
C2 Sc1 C1 C5 113.1(5)
C13 Sc1 C1 C5 -87.7(4)
C15 Sc1 C1 C5 -20.3(4)
C3 Sc1 C1 C5 76.6(4)
C4 Sc1 C1 C5 36.6(3)
O1 Sc1 C1 C6 -43.7(5)
F1 Sc1 C1 C6 -117.7(5)
C11 Sc1 C1 C6 129.9(5)
C14 Sc1 C1 C6 63.2(5)
C2 Sc1 C1 C6 -126.4(6)
C5 Sc1 C1 C6 120.5(6)
C13 Sc1 C1 C6 32.8(6)
C15 Sc1 C1 C6 100.2(5)
C3 Sc1 C1 C6 -162.9(6)
C4 Sc1 C1 C6 157.0(6)
C5 C1 C2 C3 -2.2(7)
C6 C1 C2 C3 -176.6(6)
Sc1 C1 C2 C3 66.2(4)
C5 C1 C2 C7 171.8(6)
C6 C1 C2 C7 -2.6(10)
Sc1 C1 C2 C7 -119.8(6)
C5 C1 C2 Sc1 -68.3(4)
C6 C1 C2 Sc1 117.3(6)
O1 Sc1 C2 C1 -95.5(3)
F1 Sc1 C2 C1 -171.8(4)
C11 Sc1 C2 C1 119.7(4)
C14 Sc1 C2 C1 17.0(6)
C5 Sc1 C2 C1 38.5(3)
C12 Sc1 C2 C1 176.7(5)
C13 Sc1 C2 C1 -69.3(10)
C15 Sc1 C2 C1 69.1(5)
C3 Sc1 C2 C1 116.1(5)
C4 Sc1 C2 C1 78.9(4)
O1 Sc1 C2 C3 148.5(4)
F1 Sc1 C2 C3 72.2(3)
C1 Sc1 C2 C3 -116.1(5)
C11 Sc1 C2 C3 3.6(5)
C14 Sc1 C2 C3 -99.1(5)
C5 Sc1 C2 C3 -77.6(4)
C12 Sc1 C2 C3 60.6(6)
C13 Sc1 C2 C3 174.6(8)
C15 Sc1 C2 C3 -47.0(5)
C4 Sc1 C2 C3 -37.2(3)
O1 Sc1 C2 C7 28.0(5)
F1 Sc1 C2 C7 -48.3(5)
C1 Sc1 C2 C7 123.5(7)
C11 Sc1 C2 C7 -116.8(5)
C14 Sc1 C2 C7 140.4(5)
C5 Sc1 C2 C7 162.0(6)
C12 Sc1 C2 C7 -59.8(8)
C13 Sc1 C2 C7 54.2(11)
C15 Sc1 C2 C7 -167.4(4)
C3 Sc1 C2 C7 -120.4(7)
C4 Sc1 C2 C7 -157.6(6)
C1 C2 C3 C4 2.5(7)
C7 C2 C3 C4 -171.8(5)
Sc1 C2 C3 C4 67.0(4)
C1 C2 C3 C8 174.0(6)
C7 C2 C3 C8 -0.2(10)
Sc1 C2 C3 C8 -121.5(6)
C1 C2 C3 Sc1 -64.5(4)
C7 C2 C3 Sc1 121.2(6)
O1 Sc1 C3 C2 -34.4(4)
F1 Sc1 C3 C2 -99.3(4)
C1 Sc1 C3 C2 36.8(3)
C11 Sc1 C3 C2 -177.5(4)
C14 Sc1 C3 C2 127.9(4)
C5 Sc1 C3 C2 78.0(4)
C12 Sc1 C3 C2 -151.3(4)
C13 Sc1 C3 C2 -175.9(6)
C15 Sc1 C3 C2 147.6(4)
C4 Sc1 C3 C2 114.6(5)
O1 Sc1 C3 C4 -149.0(3)
F1 Sc1 C3 C4 146.1(4)
C1 Sc1 C3 C4 -77.8(4)
C11 Sc1 C3 C4 67.9(4)
C14 Sc1 C3 C4 13.3(5)
C2 Sc1 C3 C4 -114.6(5)
C5 Sc1 C3 C4 -36.6(3)
C12 Sc1 C3 C4 94.0(4)
C13 Sc1 C3 C4 69.4(8)
C15 Sc1 C3 C4 33.0(4)
O1 Sc1 C3 C8 88.2(5)
F1 Sc1 C3 C8 23.4(5)
C1 Sc1 C3 C8 159.5(6)
C11 Sc1 C3 C8 -54.8(5)
C14 Sc1 C3 C8 -109.4(5)
C2 Sc1 C3 C8 122.7(7)
C5 Sc1 C3 C8 -159.3(6)
C12 Sc1 C3 C8 -28.7(6)
C13 Sc1 C3 C8 -53.3(9)
C15 Sc1 C3 C8 -89.7(5)
C4 Sc1 C3 C8 -122.7(7)
C2 C3 C4 C5 -1.8(7)
C8 C3 C4 C5 -173.5(6)
Sc1 C3 C4 C5 63.8(4)
C2 C3 C4 C9 165.8(6)
C8 C3 C4 C9 -5.9(10)
Sc1 C3 C4 C9 -128.6(6)
C2 C3 C4 Sc1 -65.6(4)
C8 C3 C4 Sc1 122.7(6)
O1 Sc1 C4 C5 -70.0(4)
F1 Sc1 C4 C5 -148.3(3)
C1 Sc1 C4 C5 -37.5(3)
C11 Sc1 C4 C5 127.0(4)
C14 Sc1 C4 C5 73.0(4)
C2 Sc1 C4 C5 -78.5(4)
C12 Sc1 C4 C5 132.0(4)
C13 Sc1 C4 C5 90.6(4)
C15 Sc1 C4 C5 94.8(4)
C3 Sc1 C4 C5 -115.9(5)
O1 Sc1 C4 C3 46.0(5)
F1 Sc1 C4 C3 -32.4(4)
C1 Sc1 C4 C3 78.5(4)
C11 Sc1 C4 C3 -117.1(4)
C14 Sc1 C4 C3 -171.0(4)
C2 Sc1 C4 C3 37.5(4)
C5 Sc1 C4 C3 115.9(5)
C12 Sc1 C4 C3 -112.1(4)
C13 Sc1 C4 C3 -153.5(4)
C15 Sc1 C4 C3 -149.2(4)
O1 Sc1 C4 C9 163.7(5)
F1 Sc1 C4 C9 85.3(6)
C1 Sc1 C4 C9 -163.8(7)
C11 Sc1 C4 C9 0.6(6)
C14 Sc1 C4 C9 -53.3(6)
C2 Sc1 C4 C9 155.2(7)
C5 Sc1 C4 C9 -126.4(7)
C12 Sc1 C4 C9 5.6(7)
C13 Sc1 C4 C9 -35.8(7)
C15 Sc1 C4 C9 -31.5(6)
C3 Sc1 C4 C9 117.7(7)
C3 C4 C5 C1 0.5(7)
C9 C4 C5 C1 -166.0(6)
Sc1 C4 C5 C1 64.9(4)
C3 C4 C5 C10 170.0(6)
C9 C4 C5 C10 3.5(10)
Sc1 C4 C5 C10 -125.6(6)
C3 C4 C5 Sc1 -64.5(4)
C9 C4 C5 Sc1 129.1(6)
C2 C1 C5 C4 1.1(7)
C6 C1 C5 C4 175.8(6)
Sc1 C1 C5 C4 -67.4(4)
C2 C1 C5 C10 -168.7(6)
C6 C1 C5 C10 6.0(9)
Sc1 C1 C5 C10 122.8(6)
C2 C1 C5 Sc1 68.4(4)
C6 C1 C5 Sc1 -116.8(6)
O1 Sc1 C5 C4 133.9(3)
F1 Sc1 C5 C4 39.7(4)
C1 Sc1 C5 C4 115.3(5)
C11 Sc1 C5 C4 -58.7(4)
C14 Sc1 C5 C4 -113.7(4)
C2 Sc1 C5 C4 77.2(4)
C12 Sc1 C5 C4 -76.4(5)
C13 Sc1 C5 C4 -120.1(4)
C15 Sc1 C5 C4 -82.4(4)
C3 Sc1 C5 C4 36.6(3)
O1 Sc1 C5 C1 18.5(4)
F1 Sc1 C5 C1 -75.7(4)
C11 Sc1 C5 C1 -174.1(4)
C14 Sc1 C5 C1 130.9(4)
C2 Sc1 C5 C1 -38.1(3)
C12 Sc1 C5 C1 168.3(4)
C13 Sc1 C5 C1 124.5(4)
C15 Sc1 C5 C1 162.3(4)
C3 Sc1 C5 C1 -78.8(4)
C4 Sc1 C5 C1 -115.3(5)
O1 Sc1 C5 C10 -101.0(5)
F1 Sc1 C5 C10 164.8(5)
C1 Sc1 C5 C10 -119.6(7)
C11 Sc1 C5 C10 66.3(6)
C14 Sc1 C5 C10 11.4(6)
C2 Sc1 C5 C10 -157.7(6)
C12 Sc1 C5 C10 48.7(7)
C13 Sc1 C5 C10 5.0(6)
C15 Sc1 C5 C10 42.7(5)
C3 Sc1 C5 C10 161.6(6)
C4 Sc1 C5 C10 125.1(7)
O1 Sc1 C11 C12 6.5(5)
F1 Sc1 C11 C12 73.9(4)
C1 Sc1 C11 C12 -165.5(4)
C14 Sc1 C11 C12 -77.1(4)
C2 Sc1 C11 C12 140.7(4)
C5 Sc1 C11 C12 -160.0(4)
C13 Sc1 C11 C12 -36.7(4)
C15 Sc1 C11 C12 -113.2(5)
C3 Sc1 C11 C12 142.7(4)
C4 Sc1 C11 C12 172.6(4)
O1 Sc1 C11 C15 119.7(4)
F1 Sc1 C11 C15 -172.9(4)
C1 Sc1 C11 C15 -52.3(5)
C14 Sc1 C11 C15 36.1(3)
C2 Sc1 C11 C15 -106.2(4)
C5 Sc1 C11 C15 -46.8(4)
C12 Sc1 C11 C15 113.2(5)
C13 Sc1 C11 C15 76.5(4)
C3 Sc1 C11 C15 -104.1(4)
C4 Sc1 C11 C15 -74.2(4)
O1 Sc1 C11 C16 -115.3(5)
F1 Sc1 C11 C16 -47.9(6)
C1 Sc1 C11 C16 72.7(7)
C14 Sc1 C11 C16 161.1(7)
C2 Sc1 C11 C16 18.9(8)
C5 Sc1 C11 C16 78.2(6)
C12 Sc1 C11 C16 -121.8(8)
C13 Sc1 C11 C16 -158.5(7)
C15 Sc1 C11 C16 125.0(7)
C3 Sc1 C11 C16 20.9(6)
C4 Sc1 C11 C16 50.8(6)
C15 C11 C12 C13 -2.6(7)
C16 C11 C12 C13 -176.3(5)
Sc1 C11 C12 C13 66.0(4)
C15 C11 C12 C17 168.8(6)
C16 C11 C12 C17 -4.9(10)
Sc1 C11 C12 C17 -122.7(6)
C15 C11 C12 Sc1 -68.5(4)
C16 C11 C12 Sc1 117.8(6)
O1 Sc1 C12 C13 69.7(4)
F1 Sc1 C12 C13 144.1(4)
C11 Sc1 C12 C13 -115.5(6)
C14 Sc1 C12 C13 -36.9(4)
C2 Sc1 C12 C13 155.7(5)
C5 Sc1 C12 C13 -84.6(5)
C15 Sc1 C12 C13 -77.2(4)
C3 Sc1 C12 C13 -165.7(3)
C4 Sc1 C12 C13 -124.5(4)
O1 Sc1 C12 C11 -174.8(4)
F1 Sc1 C12 C11 -100.5(4)
C14 Sc1 C12 C11 78.6(4)
C2 Sc1 C12 C11 -88.8(6)
C5 Sc1 C12 C11 30.9(6)
C13 Sc1 C12 C11 115.5(6)
C15 Sc1 C12 C11 38.2(4)
C3 Sc1 C12 C11 -50.2(5)
C4 Sc1 C12 C11 -9.1(5)
O1 Sc1 C12 C17 -54.4(6)
F1 Sc1 C12 C17 19.9(5)
C11 Sc1 C12 C17 120.4(8)
C14 Sc1 C12 C17 -161.0(7)
C2 Sc1 C12 C17 31.6(9)
C5 Sc1 C12 C17 151.3(5)
C13 Sc1 C12 C17 -124.1(7)
C15 Sc1 C12 C17 158.7(7)
C3 Sc1 C12 C17 70.2(6)
C4 Sc1 C12 C17 111.3(6)
C11 C12 C13 C14 -0.1(7)
C17 C12 C13 C14 -171.3(6)
Sc1 C12 C13 C14 64.5(4)
C11 C12 C13 C18 171.5(6)
C17 C12 C13 C18 0.3(10)
Sc1 C12 C13 C18 -123.9(6)
C11 C12 C13 Sc1 -64.6(4)
C17 C12 C13 Sc1 124.2(6)
O1 Sc1 C13 C14 135.3(4)
F1 Sc1 C13 C14 -151.5(4)
C1 Sc1 C13 C14 56.5(5)
C11 Sc1 C13 C14 -78.2(4)
C2 Sc1 C13 C14 109.0(9)
C5 Sc1 C13 C14 11.7(5)
C12 Sc1 C13 C14 -115.6(5)
C15 Sc1 C13 C14 -37.1(4)
C3 Sc1 C13 C14 -80.1(8)
C4 Sc1 C13 C14 -31.9(5)
O1 Sc1 C13 C12 -109.1(4)
F1 Sc1 C13 C12 -35.9(4)
C1 Sc1 C13 C12 172.1(4)
C11 Sc1 C13 C12 37.4(4)
C14 Sc1 C13 C12 115.6(5)
C2 Sc1 C13 C12 -135.4(8)
C5 Sc1 C13 C12 127.3(4)
C15 Sc1 C13 C12 78.5(4)
C3 Sc1 C13 C12 35.5(8)
C4 Sc1 C13 C12 83.7(5)
O1 Sc1 C13 C18 13.3(6)
F1 Sc1 C13 C18 86.5(6)
C1 Sc1 C13 C18 -65.6(7)
C11 Sc1 C13 C18 159.7(7)
C14 Sc1 C13 C18 -122.0(8)
C2 Sc1 C13 C18 -13.1(13)
C5 Sc1 C13 C18 -110.3(6)
C12 Sc1 C13 C18 122.4(8)
C15 Sc1 C13 C18 -159.1(7)
C3 Sc1 C13 C18 157.9(6)
C4 Sc1 C13 C18 -153.9(5)
C12 C13 C14 C15 2.8(7)
C18 C13 C14 C15 -168.8(6)
Sc1 C13 C14 C15 67.8(4)
C12 C13 C14 C19 172.5(6)
C18 C13 C14 C19 0.9(10)
Sc1 C13 C14 C19 -122.5(6)
C12 C13 C14 Sc1 -65.0(4)
C18 C13 C14 Sc1 123.4(6)
O1 Sc1 C14 C15 -161.2(4)
F1 Sc1 C14 C15 -76.8(4)
C1 Sc1 C14 C15 102.1(4)
C11 Sc1 C14 C15 -36.9(4)
C2 Sc1 C14 C15 91.8(5)
C5 Sc1 C14 C15 74.3(4)
C12 Sc1 C14 C15 -78.0(4)
C13 Sc1 C14 C15 -114.8(6)
C3 Sc1 C14 C15 35.7(5)
C4 Sc1 C14 C15 43.1(4)
O1 Sc1 C14 C13 -46.3(4)
F1 Sc1 C14 C13 38.1(5)
C1 Sc1 C14 C13 -143.1(4)
C11 Sc1 C14 C13 78.0(4)
C2 Sc1 C14 C13 -153.4(4)
C5 Sc1 C14 C13 -170.8(4)
C12 Sc1 C14 C13 36.8(4)
C15 Sc1 C14 C13 114.8(6)
C3 Sc1 C14 C13 150.5(4)
C4 Sc1 C14 C13 158.0(4)
O1 Sc1 C14 C19 75.0(6)
F1 Sc1 C14 C19 159.4(5)
C1 Sc1 C14 C19 -21.8(6)
C11 Sc1 C14 C19 -160.7(6)
C2 Sc1 C14 C19 -32.0(8)
C5 Sc1 C14 C19 -49.5(6)
C12 Sc1 C14 C19 158.2(6)
C13 Sc1 C14 C19 121.3(7)
C15 Sc1 C14 C19 -123.8(7)
C3 Sc1 C14 C19 -88.1(6)
C4 Sc1 C14 C19 -80.7(6)
C13 C14 C15 C11 -4.4(7)
C19 C14 C15 C11 -173.9(6)
Sc1 C14 C15 C11 63.2(4)
C13 C14 C15 C20 161.5(6)
C19 C14 C15 C20 -8.0(10)
Sc1 C14 C15 C20 -130.9(6)
C13 C14 C15 Sc1 -67.7(4)
C19 C14 C15 Sc1 122.9(6)
C12 C11 C15 C14 4.3(7)
C16 C11 C15 C14 177.8(6)
Sc1 C11 C15 C14 -63.8(4)
C12 C11 C15 C20 -161.6(6)
C16 C11 C15 C20 11.9(10)
Sc1 C11 C15 C20 130.3(6)
C12 C11 C15 Sc1 68.1(4)
C16 C11 C15 Sc1 -118.4(6)
O1 Sc1 C15 C14 26.5(5)
F1 Sc1 C15 C14 124.3(4)
C1 Sc1 C15 C14 -95.6(4)
C11 Sc1 C15 C14 116.4(5)
C2 Sc1 C15 C14 -131.1(4)
C5 Sc1 C15 C14 -106.6(4)
C12 Sc1 C15 C14 78.0(4)
C13 Sc1 C15 C14 37.4(4)
C3 Sc1 C15 C14 -156.2(4)
C4 Sc1 C15 C14 -139.1(4)
O1 Sc1 C15 C11 -89.9(4)
F1 Sc1 C15 C11 7.9(4)
C1 Sc1 C15 C11 148.0(4)
C14 Sc1 C15 C11 -116.4(5)
C2 Sc1 C15 C11 112.5(4)
C5 Sc1 C15 C11 137.0(4)
C12 Sc1 C15 C11 -38.4(4)
C13 Sc1 C15 C11 -79.0(4)
C3 Sc1 C15 C11 87.4(4)
C4 Sc1 C15 C11 104.5(4)
O1 Sc1 C15 C20 148.6(6)
F1 Sc1 C15 C20 -113.6(7)
C1 Sc1 C15 C20 26.5(7)
C11 Sc1 C15 C20 -121.6(8)
C14 Sc1 C15 C20 122.1(9)
C2 Sc1 C15 C20 -9.0(8)
C5 Sc1 C15 C20 15.5(7)
C12 Sc1 C15 C20 -159.9(8)
C13 Sc1 C15 C20 159.4(8)
C3 Sc1 C15 C20 -34.2(7)
C4 Sc1 C15 C20 -17.0(7)
B1 O1 C21 C22 -123.9(6)
Sc1 O1 C21 C22 51.5(6)
Sc1 O1 C21 B1 175.4(5)
O1 C21 C22 C23 -25.2(9)
B1 C21 C22 C23 -98.5(8)
O1 C21 C22 C27 160.7(5)
B1 C21 C22 C27 87.4(8)
Sc1 F1 C23 C24 177.8(4)
Sc1 F1 C23 C22 0.1(8)
C27 C22 C23 C24 -2.2(9)
C21 C22 C23 C24 -176.5(6)
C27 C22 C23 F1 175.3(5)
C21 C22 C23 F1 1.0(9)
F1 C23 C24 F2 2.2(9)
C22 C23 C24 F2 179.8(6)
F1 C23 C24 C25 -176.0(5)
C22 C23 C24 C25 1.6(10)
F2 C24 C25 F3 2.4(9)
C23 C24 C25 F3 -179.4(6)
F2 C24 C25 C26 -178.8(6)
C23 C24 C25 C26 -0.6(9)
F3 C25 C26 F4 -1.6(9)
C24 C25 C26 F4 179.6(6)
F3 C25 C26 C27 179.2(6)
C24 C25 C26 C27 0.3(9)
F4 C26 C27 F5 1.3(9)
C25 C26 C27 F5 -179.4(5)
F4 C26 C27 C22 179.7(5)
C25 C26 C27 C22 -1.1(9)
C23 C22 C27 F5 -179.7(5)
C21 C22 C27 F5 -4.9(8)
C23 C22 C27 C26 1.9(9)
C21 C22 C27 C26 176.7(6)
C33 C28 C29 F6 179.1(5)
B1 C28 C29 F6 1.0(9)
C33 C28 C29 C30 -1.7(9)
B1 C28 C29 C30 -179.7(6)
F6 C29 C30 F7 1.5(9)
C28 C29 C30 F7 -177.8(6)
F6 C29 C30 C31 -179.5(5)
C28 C29 C30 C31 1.2(10)
F7 C30 C31 F8 -1.6(9)
C29 C30 C31 F8 179.4(5)
F7 C30 C31 C32 177.5(6)
C29 C30 C31 C32 -1.6(10)
F8 C31 C32 F9 0.1(9)
C30 C31 C32 F9 -179.0(6)
F8 C31 C32 C33 -178.4(5)
C30 C31 C32 C33 2.5(10)
F9 C32 C33 F10 -1.6(9)
C31 C32 C33 F10 177.0(5)
F9 C32 C33 C28 178.2(5)
C31 C32 C33 C28 -3.2(10)
C29 C28 C33 F10 -177.5(5)
B1 C28 C33 F10 0.6(8)
C29 C28 C33 C32 2.7(9)
B1 C28 C33 C32 -179.1(6)
C39 C34 C35 F11 -179.9(5)
B1 C34 C35 F11 2.8(8)
C39 C34 C35 C36 -0.4(9)
B1 C34 C35 C36 -177.7(6)
F11 C35 C36 F12 1.2(9)
C34 C35 C36 F12 -178.3(6)
F11 C35 C36 C37 -178.9(6)
C34 C35 C36 C37 1.6(10)
F12 C36 C37 F13 -0.5(9)
C35 C36 C37 F13 179.6(6)
F12 C36 C37 C38 178.6(6)
C35 C36 C37 C38 -1.3(10)
F13 C37 C38 F14 0.0(10)
C36 C37 C38 F14 -179.1(6)
F13 C37 C38 C39 179.1(6)
C36 C37 C38 C39 0.0(10)
C35 C34 C39 F15 179.4(5)
B1 C34 C39 F15 -3.8(10)
C35 C34 C39 C38 -1.0(9)
B1 C34 C39 C38 175.8(6)
F14 C38 C39 F15 -0.1(9)
C37 C38 C39 F15 -179.1(6)
F14 C38 C39 C34 -179.7(6)
C37 C38 C39 C34 1.3(10)
Sc1 O1 B1 C21 -161.7(18)
C21 O1 B1 C28 120.8(6)
Sc1 O1 B1 C28 -41(2)
C21 O1 B1 C34 -101.3(6)
Sc1 O1 B1 C34 97.0(18)
C22 C21 B1 O1 102.0(7)
O1 C21 B1 C28 -102.7(7)
C22 C21 B1 C28 -0.7(11)
O1 C21 B1 C34 108.1(5)
C22 C21 B1 C34 -149.9(6)
C29 C28 B1 O1 -89.3(8)
C33 C28 B1 O1 92.8(7)
C29 C28 B1 C21 -19.2(10)
C33 C28 B1 C21 162.9(6)
C29 C28 B1 C34 130.5(6)
C33 C28 B1 C34 -47.4(8)
C39 C34 B1 O1 -33.0(9)
C35 C34 B1 O1 143.8(5)
C39 C34 B1 C21 -96.7(7)
C35 C34 B1 C21 80.1(7)
C39 C34 B1 C28 108.3(7)
C35 C34 B1 C28 -74.9(7)
